data_1559148
loop_
_publ_author_name
'Wen, Hui-Min'
'Shao, Kai'
'Zhou, Wei'
'Li, Bin'
'Chen, Banglin'

_publ_section_title
;
 A novel expanded metal-organic framework for balancing volumetric and
 gravimetric methane storage working capacities.
;
_journal_issue 86
_journal_name_full 'Chemical communications (Cambridge, England)'
_journal_page_first 13117
_journal_page_last 13120
_journal_paper_doi 10.1039/d0cc05504b
_journal_volume 56
_journal_year 2020
_chemical_formula_sum 'C24 H10 Cu2 N4 O10'
_chemical_formula_weight 641.44
_space_group_IT_number 166
_space_group_name_Hall '-R 3 2"'
_space_group_name_H-M_alt 'R -3 m :H'
_symmetry_cell_setting trigonal
_symmetry_space_group_name_H-M 'R -3 m :H'
_atom_sites_solution_hydrogens geom
_atom_sites_solution_primary direct
_atom_sites_solution_secondary difmap
_audit_creation_method SHELXL-97
_audit_update_record
;
2020-08-02 deposited with the CCDC.	2020-09-22 downloaded from the CCDC.
;
_cell_angle_alpha 90.00
_cell_angle_beta 90.00
_cell_angle_gamma 120.00
_cell_formula_units_Z 9
_cell_length_a 18.3055(4)
_cell_length_b 18.3055(4)
_cell_length_c 52.0549(12)
_cell_measurement_reflns_used 14877
_cell_measurement_temperature 293(2)
_cell_measurement_theta_max 74.0600
_cell_measurement_theta_min 4.3840
_cell_volume 15106.2(6)
_computing_structure_refinement 'SHELXL-97 (Sheldrick, 1997)'
_computing_structure_solution 'SHELXS-97 (Sheldrick, 1990)'
_diffrn_ambient_temperature 293(2)
_diffrn_measured_fraction_theta_full 0.989
_diffrn_measured_fraction_theta_max 0.989
_diffrn_measurement_device_type 'SuperNova, Dual, Cu at zero, Atlas'
_diffrn_radiation_monochromator graphite
_diffrn_radiation_source 'fine-focus sealed tube'
_diffrn_radiation_type CuK\a
_diffrn_radiation_wavelength 1.54184
_diffrn_reflns_av_R_equivalents 0.0358
_diffrn_reflns_av_sigmaI/netI 0.0160
_diffrn_reflns_limit_h_max 22
_diffrn_reflns_limit_h_min -14
_diffrn_reflns_limit_k_max 22
_diffrn_reflns_limit_k_min -22
_diffrn_reflns_limit_l_max 64
_diffrn_reflns_limit_l_min -60
_diffrn_reflns_number 30525
_diffrn_reflns_theta_full 74.34
_diffrn_reflns_theta_max 74.34
_diffrn_reflns_theta_min 3.26
_exptl_absorpt_coefficient_mu 1.003
_exptl_absorpt_correction_T_max 0.905
_exptl_absorpt_correction_T_min 0.835
_exptl_crystal_colour blue
_exptl_crystal_density_diffrn 0.635
_exptl_crystal_density_method 'not measured'
_exptl_crystal_description block
_exptl_crystal_F_000 2880
_exptl_crystal_size_max 0.3
_exptl_crystal_size_mid 0.15
_exptl_crystal_size_min 0.1
_platon_squeeze_details
;
;
_refine_diff_density_max 1.009
_refine_diff_density_min -0.378
_refine_diff_density_rms 0.082
_refine_ls_extinction_method none
_refine_ls_goodness_of_fit_ref 1.189
_refine_ls_hydrogen_treatment mixed
_refine_ls_matrix_type full
_refine_ls_number_parameters 119
_refine_ls_number_reflns 3733
_refine_ls_number_restraints 10
_refine_ls_restrained_S_all 1.191
_refine_ls_R_factor_all 0.0829
_refine_ls_R_factor_gt 0.0743
_refine_ls_shift/su_max 0.001
_refine_ls_shift/su_mean 0.000
_refine_ls_structure_factor_coef Fsqd
_refine_ls_weighting_details 'calc w=1/[\s^2^(Fo^2^)+(0.1943P)^2^+1.8406P] where P=(Fo^2^+2Fc^2^)/3'
_refine_ls_weighting_scheme calc
_refine_ls_wR_factor_gt 0.2673
_refine_ls_wR_factor_ref 0.2797
_reflns_number_gt 2951
_reflns_number_total 3733
_reflns_threshold_expression >2sigma(I)
_cod_data_source_file d0cc05504b2.cif
_cod_data_source_block UTSA-101
_cod_depositor_comments
;
The following automatic conversions were performed:

data item '_symmetry_cell_setting' value 'Trigonal' was changed to
'trigonal' in accordance with the
/home/data/users/saulius/crontab/automatic-downloads/rss-feeds/RSC/lib/dictionaries/cif_core.dic
dictionary named 'cif_core.dic' version 2.4.2 last updated on
2011-04-26.

Automatic conversion script
Id: cif_fix_values 7556 2019-12-06 15:28:31Z antanas 

 Adding full bibliography for 1559148.cif.
;
_cod_original_sg_symbol_H-M R-3m
_cod_database_code 1559148

loop_
_symmetry_equiv_pos_as_xyz
'x, y, z'
'-y, x-y, z'
'y, x, -z'
'-x+y, -x, z'
'x-y, -y, -z'
'-x, -x+y, -z'
'x+2/3, y+1/3, z+1/3'
'-y+2/3, x-y+1/3, z+1/3'
'y+2/3, x+1/3, -z+1/3'
'-x+y+2/3, -x+1/3, z+1/3'
'x-y+2/3, -y+1/3, -z+1/3'
'-x+2/3, -x+y+1/3, -z+1/3'
'x+1/3, y+2/3, z+2/3'
'-y+1/3, x-y+2/3, z+2/3'
'y+1/3, x+2/3, -z+2/3'
'-x+y+1/3, -x+2/3, z+2/3'
'x-y+1/3, -y+2/3, -z+2/3'
'-x+1/3, -x+y+2/3, -z+2/3'
'-x, -y, -z'
'y, -x+y, -z'
'-y, -x, z'
'x-y, x, -z'
'-x+y, y, z'
'x, x-y, z'
'-x+2/3, -y+1/3, -z+1/3'
'y+2/3, -x+y+1/3, -z+1/3'
'-y+2/3, -x+1/3, z+1/3'
'x-y+2/3, x+1/3, -z+1/3'
'-x+y+2/3, y+1/3, z+1/3'
'x+2/3, x-y+1/3, z+1/3'
'-x+1/3, -y+2/3, -z+2/3'
'y+1/3, -x+y+2/3, -z+2/3'
'-y+1/3, -x+2/3, z+2/3'
'x-y+1/3, x+2/3, -z+2/3'
'-x+y+1/3, y+2/3, z+2/3'
'x+1/3, x-y+2/3, z+2/3'

loop_
_atom_site_label
_atom_site_type_symbol
_atom_site_fract_x
_atom_site_fract_y
_atom_site_fract_z
_atom_site_U_iso_or_equiv
_atom_site_adp_type
_atom_site_occupancy
_atom_site_symmetry_multiplicity
_atom_site_calc_flag
_atom_site_refinement_flags
_atom_site_disorder_assembly
_atom_site_disorder_group
C2 C 0.7321(3) 0.5957(3) 0.56021(8) 0.0888(13) Uani 1 1 d . . .
H2 H 0.6927 0.6048 0.5687 0.107 Uiso 1 1 calc R . .
C3 C 0.8038(3) 0.6076(5) 0.57284(13) 0.101(3) Uani 1 2 d S . .
C4 C 0.8138(3) 0.6276(6) 0.60135(13) 0.116(3) Uani 1 2 d SD . .
C5 C 0.7192(3) 0.5697(3) 0.53445(7) 0.0733(10) Uani 1 1 d . . .
C6 C 0.6391(2) 0.5484(2) 0.52133(6) 0.0650(8) Uani 1 1 d . . .
C7 C 0.77919(16) 0.5584(3) 0.52183(9) 0.0664(12) Uani 1 2 d S . .
H7 H 0.7715 0.5429 0.5046 0.080 Uiso 1 2 calc SR . .
C8 C 0.8294(4) 0.6588(8) 0.65306(15) 0.142(4) Uani 1 2 d SD . .
O1 O 0.62951(17) 0.52036(17) 0.49906(4) 0.0713(7) Uani 1 1 d . . .
O2 O 0.58736(19) 0.5607(2) 0.53393(5) 0.0798(8) Uani 1 1 d . . .
O3 O 0.56261(19) 0.43739(19) 0.44557(11) 0.140(2) Uani 1 2 d S . .
C1 C 0.8561(7) 0.6002(7) 0.61664(15) 0.096(3) Uani 0.482(9) 1 d PD A 1
H1 H 0.8856 0.5770 0.6089 0.115 Uiso 0.482(9) 1 calc PR A 1
N1 N 0.8567(7) 0.6056(7) 0.64331(16) 0.115(3) Uani 0.482(9) 1 d PD A 1
C1A C 0.8919(6) 0.6830(7) 0.61125(19) 0.111(4) Uani 0.518(9) 1 d PD . 2
H1A H 0.9378 0.7153 0.6006 0.134 Uiso 0.518(9) 1 calc PR A 2
N1A N 0.8998(6) 0.6890(8) 0.63812(18) 0.142(5) Uani 0.518(9) 1 d PD A 2
Cu1 Cu 0.525116(16) 0.474884(16) 0.479414(9) 0.0534(3) Uani 1 2 d S . .

loop_
_atom_site_aniso_label
_atom_site_aniso_U_11
_atom_site_aniso_U_22
_atom_site_aniso_U_33
_atom_site_aniso_U_23
_atom_site_aniso_U_13
_atom_site_aniso_U_12
C2 0.093(3) 0.132(4) 0.065(2) -0.033(2) -0.017(2) 0.074(3)
C3 0.094(3) 0.162(7) 0.070(4) -0.046(4) -0.0229(19) 0.081(4)
C4 0.100(3) 0.196(9) 0.084(4) -0.065(5) -0.033(3) 0.098(5)
C5 0.080(2) 0.095(3) 0.0596(19) -0.0202(17) -0.0110(17) 0.055(2)
C6 0.077(2) 0.093(2) 0.0486(15) -0.0030(15) -0.0046(14) 0.061(2)
C7 0.072(2) 0.079(3) 0.051(2) -0.014(2) -0.0069(10) 0.0396(15)
C8 0.119(4) 0.265(12) 0.092(5) -0.095(7) -0.047(4) 0.133(6)
O1 0.0804(16) 0.1032(19) 0.0483(12) -0.0167(11) -0.0096(11) 0.0593(14)
O2 0.0932(18) 0.122(2) 0.0498(12) -0.0177(13) -0.0129(12) 0.0733(18)
O3 0.154(3) 0.154(3) 0.115(4) -0.0487(19) 0.0487(19) 0.079(4)
C1 0.096(7) 0.097(8) 0.096(7) 0.000(5) 0.000(5) 0.049(6)
N1 0.115(7) 0.116(8) 0.115(8) 0.000(6) 0.000(6) 0.058(6)
C1A 0.111(8) 0.112(8) 0.111(8) 0.000(6) 0.000(6) 0.056(7)
N1A 0.142(9) 0.142(10) 0.141(10) 0.000(8) 0.000(8) 0.071(9)
Cu1 0.0782(5) 0.0782(5) 0.0286(4) -0.00226(9) 0.00226(9) 0.0577(4)

loop_
_atom_type_symbol
_atom_type_description
_atom_type_scat_dispersion_real
_atom_type_scat_dispersion_imag
_atom_type_scat_source
C C 0.0181 0.0091 'International Tables Vol C Tables 4.2.6.8 and 6.1.1.4'
H H 0.0000 0.0000 'International Tables Vol C Tables 4.2.6.8 and 6.1.1.4'
O O 0.0492 0.0322 'International Tables Vol C Tables 4.2.6.8 and 6.1.1.4'
N N 0.0311 0.0180 'International Tables Vol C Tables 4.2.6.8 and 6.1.1.4'
Cu Cu -1.9646 0.5888 'International Tables Vol C Tables 4.2.6.8 and 6.1.1.4'

loop_
_geom_angle_atom_site_label_1
_geom_angle_atom_site_label_2
_geom_angle_atom_site_label_3
_geom_angle
_geom_angle_site_symmetry_1
_geom_angle_site_symmetry_3
_geom_angle_publ_flag
C3 C2 C5 119.5(4) . . ?
C2 C3 C2 120.8(6) . 23_655 ?
C2 C3 C4 119.5(3) . . ?
C2 C3 C4 119.5(3) 23_655 . ?
C1 C4 C1 97.0(10) . 23_655 ?
C1 C4 C1A 58.8(7) . . ?
C1 C4 C1A 119.2(7) 23_655 . ?
C1 C4 C1A 119.2(7) . 23_655 ?
C1 C4 C1A 58.8(7) 23_655 23_655 ?
C1A C4 C1A 84.3(11) . 23_655 ?
C1 C4 C3 120.2(5) . . ?
C1 C4 C3 120.2(5) 23_655 . ?
C1A C4 C3 120.0(7) . . ?
C1A C4 C3 120.0(7) 23_655 . ?
C7 C5 C2 119.7(4) . . ?
C7 C5 C6 119.8(3) . . ?
C2 C5 C6 120.3(3) . . ?
O1 C6 O2 126.5(3) . . ?
O1 C6 C5 117.0(3) . . ?
O2 C6 C5 116.5(3) . . ?
C5 C7 C5 120.9(4) 23_655 . ?
N1A C8 N1A 95.9(12) 23_655 . ?
N1A C8 N1 58.6(7) 23_655 23_655 ?
N1A C8 N1 122.0(7) . 23_655 ?
N1A C8 N1 122.0(7) 23_655 . ?
N1A C8 N1 58.6(6) . . ?
N1 C8 N1 90.1(10) 23_655 . ?
N1A C8 C8 120.1(8) 23_655 25_666 ?
N1A C8 C8 120.1(8) . 25_666 ?
N1 C8 C8 117.6(10) 23_655 25_666 ?
N1 C8 C8 117.6(10) . 25_666 ?
C6 O1 Cu1 124.8(2) . . ?
C6 O2 Cu1 121.1(2) . 19_666 ?
C4 C1 N1 122.7(8) . . ?
C1 N1 C8 114.8(8) . . ?
C4 C1A N1A 117.3(8) . . ?
C4 C1A C1A 47.8(5) . 23_655 ?
N1A C1A C1A 93.6(6) . 23_655 ?
C8 N1A C1A 119.8(9) . . ?
O1 Cu1 O1 89.45(16) . 21_665 ?
O1 Cu1 O2 167.22(10) . 19_666 ?
O1 Cu1 O2 89.83(13) 21_665 19_666 ?
O1 Cu1 O2 89.83(13) . 3_556 ?
O1 Cu1 O2 167.22(10) 21_665 3_556 ?
O2 Cu1 O2 88.1(2) 19_666 3_556 ?
O1 Cu1 O3 99.60(15) . . ?
O1 Cu1 O3 99.60(15) 21_665 . ?
O2 Cu1 O3 93.10(16) 19_666 . ?
O2 Cu1 O3 93.10(16) 3_556 . ?
O1 Cu1 Cu1 82.23(7) . 19_666 ?
O1 Cu1 Cu1 82.23(7) 21_665 19_666 ?
O2 Cu1 Cu1 85.03(7) 19_666 19_666 ?
O2 Cu1 Cu1 85.03(7) 3_556 19_666 ?
O3 Cu1 Cu1 177.4(2) . 19_666 ?

loop_
_geom_bond_atom_site_label_1
_geom_bond_atom_site_label_2
_geom_bond_distance
_geom_bond_site_symmetry_2
_geom_bond_publ_flag
C2 C3 1.385(5) . ?
C2 C5 1.403(5) . ?
C3 C2 1.385(5) 23_655 ?
C3 C4 1.517(9) . ?
C4 C1 1.369(8) . ?
C4 C1 1.369(8) 23_655 ?
C4 C1A 1.375(8) . ?
C4 C1A 1.375(8) 23_655 ?
C5 C7 1.381(4) . ?
C5 C6 1.484(5) . ?
C6 O1 1.244(4) . ?
C6 O2 1.261(4) . ?
C7 C5 1.381(4) 23_655 ?
C8 N1A 1.363(8) 23_655 ?
C8 N1A 1.363(8) . ?
C8 N1 1.394(8) 23_655 ?
C8 N1 1.394(8) . ?
C8 C8 1.438(13) 25_666 ?
O1 Cu1 1.949(2) . ?
O2 Cu1 1.950(3) 19_666 ?
O3 Cu1 2.125(4) . ?
C1 N1 1.392(8) . ?
C1A N1A 1.405(8) . ?
C1A C1A 1.85(2) 23_655 ?
Cu1 O1 1.949(2) 21_665 ?
Cu1 O2 1.950(3) 19_666 ?
Cu1 O2 1.950(3) 3_556 ?
Cu1 Cu1 2.6702(10) 19_666 ?

loop_
_platon_squeeze_void_nr
_platon_squeeze_void_average_x
_platon_squeeze_void_average_y
_platon_squeeze_void_average_z
_platon_squeeze_void_volume
_platon_squeeze_void_count_electrons
_platon_squeeze_void_content
1 -0.037 -0.023 -0.001 10519 3362 ' '
